data_7150304
loop_
_publ_author_name
'Ley, Steven V.'
'Dixon, Darren J.'
'Guy, Richard T.'
'Rodr\'iguez, F\'elix'
'Sheppard, Tom D.'

_publ_section_title
;
 Michael, Michael-aldol and Michael-Michael reactions of enolate
 equivalents of butane-2,3-diacetal protected glycolic acid
 derivatives.
;
_journal_issue 22
_journal_name_full 'Organic &amp; biomolecular chemistry'
_journal_page_first 4095
_journal_page_last 4107
_journal_paper_doi 10.1039/b512410g
_journal_volume 3
_journal_year 2005
_chemical_formula_moiety 'C14 H22 O6'
_chemical_formula_sum 'C14 H22 O6'
_chemical_formula_weight 286.32
_chemical_name_systematic
;
?
;
_space_group_IT_number 19
_symmetry_cell_setting orthorhombic
_symmetry_space_group_name_Hall 'P 2ac 2ab'
_symmetry_space_group_name_H-M 'P 21 21 21'
_atom_sites_solution_hydrogens geom
_atom_sites_solution_primary direct
_atom_sites_solution_secondary difmap
_audit_creation_method SHELXL-97
_cell_angle_alpha 90.00
_cell_angle_beta 90.00
_cell_angle_gamma 90.00
_cell_formula_units_Z 4
_cell_length_a 8.5902(2)
_cell_length_b 10.0809(2)
_cell_length_c 16.5589(4)
_cell_measurement_reflns_used 6412
_cell_measurement_temperature 180(2)
_cell_measurement_theta_max 27.48
_cell_measurement_theta_min 1.02
_cell_volume 1433.95(6)
_computing_cell_refinement 'HKL Scalepack (Otwinowski & Minor 1997)'
_computing_data_collection 'Collect (Nonius B.V. 1998)'
_computing_data_reduction
;
HKL Denzo and Scalepack (Otwinowski & Minor 1997)
;
_computing_publication_material 'SHELXL-97 (Sheldrick 1997)'
_computing_structure_refinement 'SHELXL-97 (Sheldrick 1997)'
_computing_structure_solution 'SIR-92 (Altomare et al. 1994)'
_diffrn_ambient_temperature 180(2)
_diffrn_measured_fraction_theta_full 0.994
_diffrn_measured_fraction_theta_max 0.994
_diffrn_measurement_device_type 'Nonius Kappa CCD'
_diffrn_measurement_method 'Thin slice \w and \f scans'
_diffrn_radiation_source 'fine-focus sealed tube'
_diffrn_radiation_type MoK\a
_diffrn_radiation_wavelength 0.71073
_diffrn_reflns_av_R_equivalents 0.0370
_diffrn_reflns_av_sigmaI/netI 0.0335
_diffrn_reflns_limit_h_max 11
_diffrn_reflns_limit_h_min -8
_diffrn_reflns_limit_k_max 13
_diffrn_reflns_limit_k_min -10
_diffrn_reflns_limit_l_max 21
_diffrn_reflns_limit_l_min -21
_diffrn_reflns_number 9517
_diffrn_reflns_theta_full 27.48
_diffrn_reflns_theta_max 27.48
_diffrn_reflns_theta_min 4.21
_exptl_absorpt_coefficient_mu 0.103
_exptl_absorpt_correction_T_max 0.965
_exptl_absorpt_correction_T_min 0.875
_exptl_absorpt_correction_type multi-scan
_exptl_absorpt_process_details
;
multi-scan from symmetry-related measurements
Sortav (Blessing 1995)
;
_exptl_crystal_colour colourless
_exptl_crystal_density_diffrn 1.326
_exptl_crystal_density_method 'not measured'
_exptl_crystal_F_000 616
_exptl_crystal_size_max 0.46
_exptl_crystal_size_mid 0.46
_exptl_crystal_size_min 0.37
_refine_diff_density_max 0.160
_refine_diff_density_min -0.135
_refine_diff_density_rms 0.032
_refine_ls_abs_structure_details 'Flack H D (1983), Acta Cryst. A39, 876-881'
_refine_ls_abs_structure_Flack 0.1(8)
_refine_ls_extinction_method none
_refine_ls_goodness_of_fit_ref 1.055
_refine_ls_hydrogen_treatment mixed
_refine_ls_matrix_type full
_refine_ls_number_parameters 185
_refine_ls_number_reflns 3278
_refine_ls_number_restraints 0
_refine_ls_restrained_S_all 1.055
_refine_ls_R_factor_all 0.0419
_refine_ls_R_factor_gt 0.0357
_refine_ls_shift/su_max 0.000
_refine_ls_shift/su_mean 0.000
_refine_ls_structure_factor_coef Fsqd
_refine_ls_weighting_details 'calc w=1/[\s^2^(Fo^2^)+(0.0297P)^2^+0.2875P] where P=(Fo^2^+2Fc^2^)/3'
_refine_ls_weighting_scheme calc
_refine_ls_wR_factor_gt 0.0792
_refine_ls_wR_factor_ref 0.0828
_reflns_number_gt 2959
_reflns_number_total 3278
_reflns_threshold_expression >2sigma(I)
_cod_data_source_file b512410g.txt
_cod_data_source_block sl0346
_cod_depositor_comments
;
The following automatic conversions were performed:
'_symmetry_cell_setting' value 'Orthorhombic' changed to 'orthorhombic'
according to '/home/saulius/struct/CIF-dictionaries/cif_core.dic'
dictionary named 'cif_core.dic' version 2.4.1 from 2010-06-29.

Automatic conversion script
Id: cif_fix_enum 1527 2010-12-29 10:47:43Z saulius 
;
_cod_original_sg_symbol_H-M P2(1)2(1)2(1)
_cod_database_code 7150304

loop_
_symmetry_equiv_pos_as_xyz
'x, y, z'
'-x+1/2, -y, z+1/2'
'x+1/2, -y+1/2, -z'
'-x, y+1/2, -z+1/2'

loop_
_atom_site_label
_atom_site_type_symbol
_atom_site_fract_x
_atom_site_fract_y
_atom_site_fract_z
_atom_site_U_iso_or_equiv
_atom_site_adp_type
_atom_site_occupancy
_atom_site_symmetry_multiplicity
_atom_site_calc_flag
_atom_site_refinement_flags
_atom_site_disorder_assembly
_atom_site_disorder_group
O1 O 0.54934(13) -0.01424(12) 0.42060(7) 0.0436(3) Uani 1 1 d . . .
O2 O 0.87933(11) 0.01498(10) 0.28838(5) 0.0274(2) Uani 1 1 d . . .
O3 O 0.58829(12) -0.10650(11) 0.30253(6) 0.0327(2) Uani 1 1 d . . .
O4 O 0.68638(12) 0.09503(10) 0.20278(6) 0.0336(3) Uani 1 1 d . . .
O5 O 0.78726(12) -0.23667(10) 0.25037(6) 0.0334(2) Uani 1 1 d . . .
O6 O 1.21802(16) 0.17775(13) 0.52901(8) 0.0513(3) Uani 1 1 d . . .
C1 C 0.88743(16) 0.02442(13) 0.43285(8) 0.0246(3) Uani 1 1 d . . .
H1 H 0.8232 0.0475 0.4812 0.029 Uiso 1 1 calc R . .
C2 C 0.78733(16) 0.04762(13) 0.35767(8) 0.0260(3) Uani 1 1 d . . .
H2 H 0.7628 0.1445 0.3549 0.031 Uiso 1 1 calc R . .
C3 C 0.63427(16) -0.02708(15) 0.36342(9) 0.0295(3) Uani 1 1 d . . .
C4 C 0.68728(17) -0.13187(15) 0.23229(8) 0.0298(3) Uani 1 1 d . . .
C5 C 0.79158(16) -0.01007(15) 0.21739(8) 0.0289(3) Uani 1 1 d . . .
C6 C 0.90879(18) -0.03269(18) 0.15050(9) 0.0359(3) Uani 1 1 d . . .
H6A H 0.9711 0.0478 0.1428 0.054 Uiso 1 1 calc R . .
H6B H 0.8538 -0.0538 0.1003 0.054 Uiso 1 1 calc R . .
H6C H 0.9773 -0.1066 0.1651 0.054 Uiso 1 1 calc R . .
C7 C 0.57413(19) -0.16074(17) 0.16429(10) 0.0382(4) Uani 1 1 d . . .
H7A H 0.5008 -0.2297 0.1814 0.057 Uiso 1 1 calc R . .
H7B H 0.6318 -0.1915 0.1168 0.057 Uiso 1 1 calc R . .
H7C H 0.5167 -0.0798 0.1507 0.057 Uiso 1 1 calc R . .
C8 C 0.7574(2) 0.21924(18) 0.18255(12) 0.0449(4) Uani 1 1 d . . .
H8A H 0.6797 0.2902 0.1861 0.067 Uiso 1 1 calc R . .
H8B H 0.7985 0.2150 0.1274 0.067 Uiso 1 1 calc R . .
H8C H 0.8427 0.2375 0.2203 0.067 Uiso 1 1 calc R . .
C9 C 0.7150(2) -0.36446(16) 0.25876(11) 0.0410(4) Uani 1 1 d . . .
H9A H 0.7920 -0.4288 0.2781 0.062 Uiso 1 1 calc R . .
H9B H 0.6744 -0.3932 0.2063 0.062 Uiso 1 1 calc R . .
H9C H 0.6293 -0.3585 0.2976 0.062 Uiso 1 1 calc R . .
C10 C 1.02829(18) 0.11802(15) 0.43120(9) 0.0315(3) Uani 1 1 d . . .
H10A H 1.0770 0.1131 0.3771 0.038 Uiso 1 1 calc R . .
H10B H 0.9910 0.2101 0.4390 0.038 Uiso 1 1 calc R . .
C11 C 1.15061(18) 0.08903(16) 0.49386(9) 0.0328(3) Uani 1 1 d . . .
C12 C 1.18880(18) -0.05450(16) 0.50833(10) 0.0362(4) Uani 1 1 d . . .
H12A H 1.2486 -0.0625 0.5592 0.043 Uiso 1 1 calc R . .
H12B H 1.2555 -0.0872 0.4638 0.043 Uiso 1 1 calc R . .
C13 C 1.04317(19) -0.14109(16) 0.51380(10) 0.0342(3) Uani 1 1 d . . .
H13A H 0.9856 -0.1191 0.5638 0.041 Uiso 1 1 calc R . .
H13B H 1.0743 -0.2355 0.5168 0.041 Uiso 1 1 calc R . .
C14 C 0.93670(17) -0.12050(14) 0.44091(9) 0.0284(3) Uani 1 1 d . . .
H14A H 0.9919 -0.1484 0.3912 0.034 Uiso 1 1 calc R . .
H14B H 0.8429 -0.1768 0.4468 0.034 Uiso 1 1 calc R . .

loop_
_atom_site_aniso_label
_atom_site_aniso_U_11
_atom_site_aniso_U_22
_atom_site_aniso_U_33
_atom_site_aniso_U_23
_atom_site_aniso_U_13
_atom_site_aniso_U_12
O1 0.0299(5) 0.0559(7) 0.0450(7) -0.0076(6) 0.0146(5) -0.0052(6)
O2 0.0222(5) 0.0372(5) 0.0228(4) 0.0011(4) 0.0009(4) -0.0002(4)
O3 0.0258(5) 0.0385(6) 0.0339(5) 0.0001(4) 0.0021(4) -0.0066(5)
O4 0.0247(5) 0.0358(6) 0.0403(6) 0.0133(5) -0.0023(5) -0.0009(5)
O5 0.0291(5) 0.0335(5) 0.0377(6) 0.0046(5) -0.0037(5) 0.0003(5)
O6 0.0445(7) 0.0520(7) 0.0573(8) -0.0179(6) -0.0068(6) -0.0133(6)
C1 0.0246(6) 0.0245(6) 0.0246(6) -0.0005(5) 0.0039(5) -0.0012(6)
C2 0.0231(6) 0.0270(6) 0.0279(7) 0.0013(5) 0.0031(6) 0.0016(6)
C3 0.0238(7) 0.0307(7) 0.0339(7) 0.0031(6) 0.0011(6) 0.0019(6)
C4 0.0253(7) 0.0372(8) 0.0269(7) 0.0039(6) -0.0010(6) -0.0017(6)
C5 0.0247(6) 0.0363(8) 0.0259(7) 0.0052(6) -0.0040(5) -0.0021(6)
C6 0.0292(7) 0.0520(9) 0.0264(7) 0.0009(7) 0.0008(6) -0.0036(7)
C7 0.0349(8) 0.0423(9) 0.0373(8) 0.0029(7) -0.0113(7) -0.0046(7)
C8 0.0383(10) 0.0384(8) 0.0580(11) 0.0179(8) 0.0000(8) -0.0032(7)
C9 0.0399(9) 0.0367(8) 0.0464(9) 0.0083(7) 0.0016(8) 0.0000(7)
C10 0.0333(7) 0.0281(7) 0.0331(8) 0.0002(6) 0.0002(7) -0.0055(6)
C11 0.0275(7) 0.0412(8) 0.0297(7) -0.0060(6) 0.0049(6) -0.0065(7)
C12 0.0305(8) 0.0438(9) 0.0344(8) -0.0012(7) -0.0055(7) 0.0010(7)
C13 0.0372(8) 0.0334(8) 0.0319(7) 0.0046(6) -0.0025(7) 0.0014(7)
C14 0.0289(7) 0.0247(6) 0.0316(7) 0.0003(6) -0.0014(6) -0.0006(6)

loop_
_atom_type_symbol
_atom_type_description
_atom_type_scat_dispersion_real
_atom_type_scat_dispersion_imag
_atom_type_scat_source
C C 0.0033 0.0016 'International Tables Vol C Tables 4.2.6.8 and 6.1.1.4'
H H 0.0000 0.0000 'International Tables Vol C Tables 4.2.6.8 and 6.1.1.4'
O O 0.0106 0.0060 'International Tables Vol C Tables 4.2.6.8 and 6.1.1.4'

loop_
_geom_angle_atom_site_label_1
_geom_angle_atom_site_label_2
_geom_angle_atom_site_label_3
_geom_angle
_geom_angle_site_symmetry_1
_geom_angle_site_symmetry_3
_geom_angle_publ_flag
C5 O2 C2 114.30(10) . . ?
C3 O3 C4 121.91(11) . . ?
C5 O4 C8 115.02(11) . . ?
C4 O5 C9 115.73(11) . . ?
C14 C1 C2 111.90(11) . . ?
C14 C1 C10 111.80(12) . . ?
C2 C1 C10 109.54(11) . . ?
C14 C1 H1 107.8 . . ?
C2 C1 H1 107.8 . . ?
C10 C1 H1 107.8 . . ?
O2 C2 C3 114.49(11) . . ?
O2 C2 C1 107.85(10) . . ?
C3 C2 C1 111.08(11) . . ?
O2 C2 H2 107.7 . . ?
C3 C2 H2 107.7 . . ?
C1 C2 H2 107.7 . . ?
O1 C3 O3 118.40(13) . . ?
O1 C3 C2 121.44(13) . . ?
O3 C3 C2 120.12(12) . . ?
O5 C4 O3 108.65(11) . . ?
O5 C4 C7 114.15(13) . . ?
O3 C4 C7 104.56(11) . . ?
O5 C4 C5 106.27(11) . . ?
O3 C4 C5 109.03(12) . . ?
C7 C4 C5 114.03(12) . . ?
O4 C5 O2 110.37(12) . . ?
O4 C5 C6 114.38(11) . . ?
O2 C5 C6 106.23(11) . . ?
O4 C5 C4 104.66(11) . . ?
O2 C5 C4 108.56(11) . . ?
C6 C5 C4 112.58(13) . . ?
C5 C6 H6A 109.5 . . ?
C5 C6 H6B 109.5 . . ?
H6A C6 H6B 109.5 . . ?
C5 C6 H6C 109.5 . . ?
H6A C6 H6C 109.5 . . ?
H6B C6 H6C 109.5 . . ?
C4 C7 H7A 109.5 . . ?
C4 C7 H7B 109.5 . . ?
H7A C7 H7B 109.5 . . ?
C4 C7 H7C 109.5 . . ?
H7A C7 H7C 109.5 . . ?
H7B C7 H7C 109.5 . . ?
O4 C8 H8A 109.5 . . ?
O4 C8 H8B 109.5 . . ?
H8A C8 H8B 109.5 . . ?
O4 C8 H8C 109.5 . . ?
H8A C8 H8C 109.5 . . ?
H8B C8 H8C 109.5 . . ?
O5 C9 H9A 109.5 . . ?
O5 C9 H9B 109.5 . . ?
H9A C9 H9B 109.5 . . ?
O5 C9 H9C 109.5 . . ?
H9A C9 H9C 109.5 . . ?
H9B C9 H9C 109.5 . . ?
C11 C10 C1 114.75(12) . . ?
C11 C10 H10A 108.6 . . ?
C1 C10 H10A 108.6 . . ?
C11 C10 H10B 108.6 . . ?
C1 C10 H10B 108.6 . . ?
H10A C10 H10B 107.6 . . ?
O6 C11 C12 121.92(15) . . ?
O6 C11 C10 121.36(15) . . ?
C12 C11 C10 116.69(13) . . ?
C11 C12 C13 112.38(13) . . ?
C11 C12 H12A 109.1 . . ?
C13 C12 H12A 109.1 . . ?
C11 C12 H12B 109.1 . . ?
C13 C12 H12B 109.1 . . ?
H12A C12 H12B 107.9 . . ?
C12 C13 C14 111.44(12) . . ?
C12 C13 H13A 109.3 . . ?
C14 C13 H13A 109.3 . . ?
C12 C13 H13B 109.3 . . ?
C14 C13 H13B 109.3 . . ?
H13A C13 H13B 108.0 . . ?
C1 C14 C13 111.39(12) . . ?
C1 C14 H14A 109.3 . . ?
C13 C14 H14A 109.3 . . ?
C1 C14 H14B 109.3 . . ?
C13 C14 H14B 109.3 . . ?
H14A C14 H14B 108.0 . . ?

loop_
_geom_bond_atom_site_label_1
_geom_bond_atom_site_label_2
_geom_bond_distance
_geom_bond_site_symmetry_2
_geom_bond_publ_flag
O1 C3 1.2023(18) . ?
O2 C5 1.4190(15) . ?
O2 C2 1.4315(16) . ?
O3 C3 1.3468(18) . ?
O3 C4 1.4633(17) . ?
O4 C5 1.4134(17) . ?
O4 C8 1.4327(19) . ?
O5 C4 1.3940(18) . ?
O5 C9 1.4367(19) . ?
O6 C11 1.2141(18) . ?
C1 C14 1.5268(19) . ?
C1 C2 1.5310(19) . ?
C1 C10 1.5347(19) . ?
C1 H1 1.0000 . ?
C2 C3 1.5182(19) . ?
C2 H2 1.0000 . ?
C4 C7 1.516(2) . ?
C4 C5 1.540(2) . ?
C5 C6 1.514(2) . ?
C6 H6A 0.9800 . ?
C6 H6B 0.9800 . ?
C6 H6C 0.9800 . ?
C7 H7A 0.9800 . ?
C7 H7B 0.9800 . ?
C7 H7C 0.9800 . ?
C8 H8A 0.9800 . ?
C8 H8B 0.9800 . ?
C8 H8C 0.9800 . ?
C9 H9A 0.9800 . ?
C9 H9B 0.9800 . ?
C9 H9C 0.9800 . ?
C10 C11 1.505(2) . ?
C10 H10A 0.9900 . ?
C10 H10B 0.9900 . ?
C11 C12 1.503(2) . ?
C12 C13 1.528(2) . ?
C12 H12A 0.9900 . ?
C12 H12B 0.9900 . ?
C13 C14 1.529(2) . ?
C13 H13A 0.9900 . ?
C13 H13B 0.9900 . ?
C14 H14A 0.9900 . ?
C14 H14B 0.9900 . ?

loop_
_geom_torsion_atom_site_label_1
_geom_torsion_atom_site_label_2
_geom_torsion_atom_site_label_3
_geom_torsion_atom_site_label_4
_geom_torsion
_geom_torsion_site_symmetry_1
_geom_torsion_site_symmetry_2
_geom_torsion_site_symmetry_3
_geom_torsion_site_symmetry_4
_geom_torsion_publ_flag
C5 O2 C2 C3 36.48(15) . . . . ?
C5 O2 C2 C1 160.66(11) . . . . ?
C14 C1 C2 O2 -61.81(14) . . . . ?
C10 C1 C2 O2 62.75(14) . . . . ?
C14 C1 C2 C3 64.40(15) . . . . ?
C10 C1 C2 C3 -171.04(11) . . . . ?
C4 O3 C3 O1 -177.45(13) . . . . ?
C4 O3 C3 C2 4.72(19) . . . . ?
O2 C2 C3 O1 176.20(13) . . . . ?
C1 C2 C3 O1 53.76(18) . . . . ?
O2 C2 C3 O3 -6.04(18) . . . . ?
C1 C2 C3 O3 -128.48(13) . . . . ?
C9 O5 C4 O3 68.70(15) . . . . ?
C9 O5 C4 C7 -47.54(17) . . . . ?
C9 O5 C4 C5 -174.10(12) . . . . ?
C3 O3 C4 O5 85.73(15) . . . . ?
C3 O3 C4 C7 -152.02(13) . . . . ?
C3 O3 C4 C5 -29.70(17) . . . . ?
C8 O4 C5 O2 66.76(16) . . . . ?
C8 O4 C5 C6 -52.95(18) . . . . ?
C8 O4 C5 C4 -176.62(13) . . . . ?
C2 O2 C5 O4 51.55(14) . . . . ?
C2 O2 C5 C6 176.07(11) . . . . ?
C2 O2 C5 C4 -62.62(15) . . . . ?
O5 C4 C5 O4 -177.54(10) . . . . ?
O3 C4 C5 O4 -60.59(13) . . . . ?
C7 C4 C5 O4 55.83(16) . . . . ?
O5 C4 C5 O2 -59.68(14) . . . . ?
O3 C4 C5 O2 57.27(14) . . . . ?
C7 C4 C5 O2 173.69(12) . . . . ?
O5 C4 C5 C6 57.64(15) . . . . ?
O3 C4 C5 C6 174.59(11) . . . . ?
C7 C4 C5 C6 -68.99(16) . . . . ?
C14 C1 C10 C11 -45.12(17) . . . . ?
C2 C1 C10 C11 -169.74(12) . . . . ?
C1 C10 C11 O6 -140.99(15) . . . . ?
C1 C10 C11 C12 41.17(19) . . . . ?
O6 C11 C12 C13 137.81(15) . . . . ?
C10 C11 C12 C13 -44.36(19) . . . . ?
C11 C12 C13 C14 52.30(18) . . . . ?
C2 C1 C14 C13 177.17(12) . . . . ?
C10 C1 C14 C13 53.87(16) . . . . ?
C12 C13 C14 C1 -58.09(16) . . . . ?

loop_
_cod_related_entry_id
_cod_related_entry_database
_cod_related_entry_code
1 ChemSpider 21188865
